data_2103988
loop_
_publ_author_name
'Turowska-Tyrk, Ilona'
'Trzop, El\.zbieta'

_publ_section_title
;
 Monitoring structural transformations in crystals. 6. The [4+4]
 photodimerization of 9-methylanthracene
;
_journal_issue 6
_journal_name_full 'Acta Crystallographica Section B'
_journal_page_first 779
_journal_page_last 786
_journal_paper_doi 10.1107/S0108768103023255
_journal_volume 59
_journal_year 2003
_chemical_formula_sum 'C15 H12'
_chemical_formula_weight 192.25
_chemical_name_systematic
;
 ?
;
_space_group_IT_number 14
_symmetry_cell_setting monoclinic
_symmetry_space_group_name_Hall '-P 2ybc'
_symmetry_space_group_name_H-M 'P 1 21/c 1'
_atom_sites_solution_hydrogens geom
_atom_sites_solution_primary direct
_atom_sites_solution_secondary difmap
_audit_creation_method SHELXL-97
_cell_angle_alpha 90.00
_cell_angle_beta 96.480(16)
_cell_angle_gamma 90.00
_cell_formula_units_Z 4
_cell_length_a 8.8789(13)
_cell_length_b 14.592(2)
_cell_length_c 8.0602(12)
_cell_measurement_reflns_used 500
_cell_measurement_temperature 293(2)
_cell_measurement_theta_max 22
_cell_measurement_theta_min 4
_cell_volume 1037.6(3)
_computing_cell_refinement 'Kuma KM4CCD software 2000'
_computing_data_collection 'Kuma KM4CCD software 2000'
_computing_data_reduction 'Kuma KM4CCD software 2000'
_computing_molecular_graphics 'ORTEP-3 1997'
_computing_publication_material 'SHELXL-97 (Sheldrick, 1997)'
_computing_structure_refinement 'SHELXL-97 (Sheldrick, 1997)'
_computing_structure_solution 'SHELXS-97 (Sheldrick, 1990)'
_diffrn_ambient_temperature 293(2)
_diffrn_measured_fraction_theta_full 0.952
_diffrn_measured_fraction_theta_max 0.952
_diffrn_measurement_device_type 'Kuma KM4CCD diffractometer'
_diffrn_measurement_method '\w scans'
_diffrn_radiation_monochromator graphite
_diffrn_radiation_source 'fine-focus sealed tube'
_diffrn_radiation_type MoK\a
_diffrn_radiation_wavelength 0.71073
_diffrn_reflns_av_R_equivalents 0.0247
_diffrn_reflns_av_sigmaI/netI 0.0250
_diffrn_reflns_limit_h_max 10
_diffrn_reflns_limit_h_min -10
_diffrn_reflns_limit_k_max 16
_diffrn_reflns_limit_k_min -18
_diffrn_reflns_limit_l_max 5
_diffrn_reflns_limit_l_min -9
_diffrn_reflns_number 3396
_diffrn_reflns_theta_full 26.00
_diffrn_reflns_theta_max 26.00
_diffrn_reflns_theta_min 4.58
_exptl_absorpt_coefficient_mu 0.069
_exptl_absorpt_correction_T_max 0.9863
_exptl_absorpt_correction_T_min 0.9661
_exptl_crystal_colour 'Pale yellow'
_exptl_crystal_density_diffrn 1.231
_exptl_crystal_density_method 'not measured'
_exptl_crystal_F_000 408
_exptl_crystal_size_max 0.50
_exptl_crystal_size_mid 0.35
_exptl_crystal_size_min 0.20
_refine_diff_density_max 0.310
_refine_diff_density_min -0.177
_refine_ls_extinction_coef 0.007(10)
_refine_ls_extinction_expression Fc^*^=kFc[1+0.001xFc^2^\l^3^/sin(2\q)]^-1/4^
_refine_ls_extinction_method SHELXL
_refine_ls_goodness_of_fit_ref 1.108
_refine_ls_hydrogen_treatment mixed
_refine_ls_matrix_type full
_refine_ls_number_parameters 198
_refine_ls_number_reflns 1937
_refine_ls_number_restraints 184
_refine_ls_restrained_S_all 1.076
_refine_ls_R_factor_all 0.0940
_refine_ls_R_factor_gt 0.0691
_refine_ls_shift/su_max 0.001
_refine_ls_shift/su_mean 0.000
_refine_ls_structure_factor_coef Fsqd
_refine_ls_weighting_details 'w=1/[\s^2^(Fo^2^)+(0.1460P)^2^+0.0231P] where P=(Fo^2^+2Fc^2^)/3'
_refine_ls_weighting_scheme calc
_refine_ls_wR_factor_gt 0.2072
_refine_ls_wR_factor_ref 0.2383
_reflns_number_gt 1214
_reflns_number_total 1937
_reflns_threshold_expression >2sigma(I)
_cod_data_source_file bk0138.cif
_cod_data_source_block 4D
_cod_depositor_comments
;
The following automatic conversions were performed:
'_symmetry_cell_setting' value 'Monoclinic' changed to 'monoclinic'
according to '/home/saulius/struct/CIF-dictionaries/cif_core.dic'
dictionary named 'cif_core.dic' version 2.4.1 from 2010-06-29.

Automatic conversion script
Id: cif_fix_enum 1527 2010-12-29 10:47:43Z saulius 

The following automatic conversions were performed:

'_symmetry_cell_setting' value 'Monoclinic' changed to 'monoclinic'
according to /home/saulius/struct/CIF-dictionaries/cif_core.dic
dictionary named 'cif_core.dic' version 2.4.1 from 2010-06-29.

Automatic conversion script
Id: cif_fix_values 1715 2011-07-08 13:25:40Z adriana 

The following automatic conversions were performed:

'_refine_ls_weighting_scheme' value 'calc
w=1/[\s^2^(Fo^2^)+(0.1460P)^2^+0.0231P] where P=(Fo^2^+2Fc^2^)/3' was
changed to 'calc'. New tag '_refine_ls_weighting_details' was
created. The value of the new tag was set to
'w=1/[\s^2^(Fo^2^)+(0.1460P)^2^+0.0231P] where P=(Fo^2^+2Fc^2^)/3'.

Automatic conversion script
Id: cif_fix_values 3143 2015-03-26 13:38:13Z robertas 
;
_cod_original_sg_symbol_H-M P21/c
_cod_database_code 2103988
_cod_database_fobs_code 2103988

loop_
_symmetry_equiv_pos_as_xyz
'x, y, z'
'x, -y+1/2, z+1/2'
'-x, -y, -z'
'-x, y-1/2, -z-1/2'

loop_
_atom_site_label
_atom_site_fract_x
_atom_site_fract_y
_atom_site_fract_z
_atom_site_U_iso_or_equiv
_atom_site_adp_type
_atom_site_calc_flag
_atom_site_refinement_flags
_atom_site_occupancy
_atom_site_disorder_assembly
_atom_site_disorder_group
_atom_site_type_symbol
C1M 1.1014(3) 0.42008(17) 0.3037(3) 0.0660(7) Uani d PDU 0.956(3) A 1 C
H1M 1.0498 0.4483 0.3839 0.079 Uiso calc PR 0.956(3) A 1 H
C2M 1.2509(3) 0.40255(19) 0.3401(3) 0.0770(8) Uani d PDU 0.956(3) A 1 C
H2M 1.3001 0.4195 0.4435 0.092 Uiso calc PR 0.956(3) A 1 H
C3M 1.3324(3) 0.3590(2) 0.2235(5) 0.0789(8) Uani d PDU 0.956(3) A 1 C
H3M 1.4350 0.3464 0.2501 0.095 Uiso calc PR 0.956(3) A 1 H
C4M 1.2620(3) 0.33538(18) 0.0731(4) 0.0651(7) Uani d PDU 0.956(3) A 1 C
H4M 1.3172 0.3063 -0.0031 0.078 Uiso calc PR 0.956(3) A 1 H
C5M 0.8056(3) 0.31908(15) -0.3281(3) 0.0600(7) Uani d PDU 0.956(3) A 1 C
H5M 0.8620 0.2935 -0.4069 0.072 Uiso calc PR 0.956(3) A 1 H
C6M 0.6549(3) 0.33015(17) -0.3665(3) 0.0734(8) Uani d PDU 0.956(3) A 1 C
H6M 0.6083 0.3115 -0.4702 0.088 Uiso calc PR 0.956(3) A 1 H
C7M 0.5685(3) 0.36974(18) -0.2500(3) 0.0726(8) Uani d PDU 0.956(3) A 1 C
H7M 0.4645 0.3769 -0.2766 0.087 Uiso calc PR 0.956(3) A 1 H
C8M 0.6349(3) 0.39742(18) -0.1001(3) 0.0609(7) Uani d PDU 0.956(3) A 1 C
H8M 0.5753 0.4242 -0.0256 0.073 Uiso calc PR 0.956(3) A 1 H
C9M 0.8654(2) 0.41280(13) 0.1056(2) 0.0496(6) Uani d PDU 0.956(3) A 1 C
C10M 1.0336(2) 0.33006(14) -0.1274(3) 0.0528(6) Uani d PDU 0.956(3) A 1 C
H10M 1.0896 0.3030 -0.2051 0.063 Uiso calc PR 0.956(3) A 1 H
C11M 1.0198(2) 0.39684(14) 0.1462(3) 0.0484(6) Uani d PDU 0.956(3) A 1 C
C12M 1.1061(2) 0.35357(14) 0.0275(3) 0.0512(6) Uani d PDU 0.956(3) A 1 C
C13M 0.8803(2) 0.34550(12) -0.1705(2) 0.0492(6) Uani d PDU 0.956(3) A 1 C
C14M 0.7926(2) 0.38715(14) -0.0517(3) 0.0465(6) Uani d PDU 0.956(3) A 1 C
C15M 0.7740(3) 0.45678(18) 0.2318(3) 0.0703(7) Uani d PDU 0.956(3) A 1 C
H15A 0.6706 0.4635 0.1838 0.105 Uiso calc PR 0.956(3) A 1 H
H15B 0.8155 0.5160 0.2621 0.105 Uiso calc PR 0.956(3) A 1 H
H15C 0.7779 0.4188 0.3294 0.105 Uiso calc PR 0.956(3) A 1 H
C1D 1.084(4) 0.395(3) 0.366(4) 0.079(14) Uiso d PDU 0.044(3) A 2 C
C2D 1.225(4) 0.358(3) 0.417(4) 0.071(13) Uiso d PDU 0.044(3) A 2 C
C3D 1.324(4) 0.345(3) 0.299(5) 0.09(2) Uiso d PDU 0.044(3) A 2 C
C4D 1.289(4) 0.367(3) 0.131(5) 0.056(12) Uiso d PDU 0.044(3) A 2 C
C5D 0.875(4) 0.358(3) -0.289(4) 0.056(11) Uiso d PDU 0.044(3) A 2 C
C6D 0.724(4) 0.335(4) -0.328(5) 0.10(2) Uiso d PDU 0.044(3) A 2 C
C7D 0.626(4) 0.353(4) -0.210(6) 0.10(2) Uiso d PDU 0.044(3) A 2 C
C8D 0.678(3) 0.392(4) -0.059(5) 0.044(14) Uiso d PDU 0.044(3) A 2 C
C9D 0.896(3) 0.4638(16) 0.140(3) 0.065(9) Uiso d PDU 0.044(3) . 2 C
C10D 1.089(3) 0.4282(16) -0.096(3) 0.049(10) Uiso d PDU 0.044(3) . 2 C
C11D 1.048(3) 0.418(2) 0.198(3) 0.029(8) Uiso d PDU 0.044(3) A 2 C
C12D 1.147(3) 0.404(3) 0.080(3) 0.071(13) Uiso d PDU 0.044(3) A 2 C
C13D 0.925(3) 0.400(2) -0.139(3) 0.059(11) Uiso d PDU 0.044(3) A 2 C
C14D 0.828(3) 0.414(2) -0.013(3) 0.036(9) Uiso d PDU 0.044(3) A 2 C
C15D 0.826(4) 0.466(3) 0.307(4) 0.053(11) Uiso d PDU 0.044(3) A 2 C

loop_
_atom_site_aniso_label
_atom_site_aniso_U_11
_atom_site_aniso_U_22
_atom_site_aniso_U_33
_atom_site_aniso_U_12
_atom_site_aniso_U_13
_atom_site_aniso_U_23
C1M 0.0810(18) 0.0653(15) 0.0506(15) -0.0024(12) 0.0027(11) -0.0042(11)
C2M 0.0765(18) 0.0810(17) 0.0684(17) -0.0050(13) -0.0138(13) -0.0013(13)
C3M 0.0574(17) 0.0866(19) 0.089(2) -0.0033(13) -0.0059(14) 0.0112(16)
C4M 0.0535(15) 0.0702(15) 0.0717(16) 0.0002(11) 0.0078(11) -0.0021(13)
C5M 0.0799(18) 0.0521(13) 0.0474(13) 0.0037(11) 0.0047(11) -0.0059(9)
C6M 0.0819(19) 0.0671(15) 0.0656(16) -0.0001(13) -0.0156(13) -0.0016(12)
C7M 0.0614(16) 0.0756(17) 0.0772(17) 0.0058(13) -0.0080(13) 0.0051(13)
C8M 0.0566(15) 0.0611(15) 0.0647(16) 0.0089(12) 0.0047(13) 0.0054(12)
C9M 0.0578(13) 0.0459(11) 0.0468(12) 0.0005(9) 0.0135(9) 0.0013(8)
C10M 0.0576(14) 0.0513(11) 0.0516(13) 0.0022(9) 0.0153(9) -0.0047(9)
C11M 0.0564(14) 0.0440(11) 0.0446(12) -0.0026(9) 0.0046(9) 0.0023(9)
C12M 0.0517(13) 0.0473(11) 0.0556(13) -0.0018(8) 0.0103(9) 0.0017(9)
C13M 0.0615(14) 0.0398(10) 0.0471(13) 0.0008(8) 0.0089(9) 0.0030(8)
C14M 0.0514(13) 0.0411(11) 0.0474(12) 0.0021(9) 0.0069(9) 0.0034(9)
C15M 0.0764(16) 0.0787(16) 0.0574(15) 0.0064(12) 0.0146(12) -0.0076(12)

loop_
_atom_type_symbol
_atom_type_description
_atom_type_scat_dispersion_real
_atom_type_scat_dispersion_imag
_atom_type_scat_source
C C 0.0033 0.0016 'International Tables Vol C Tables 4.2.6.8 and 6.1.1.4'
H H 0.0000 0.0000 'International Tables Vol C Tables 4.2.6.8 and 6.1.1.4'

loop_
_geom_angle_atom_site_label_1
_geom_angle_atom_site_label_2
_geom_angle_atom_site_label_3
_geom_angle_site_symmetry_3
_geom_angle
C2M C1M C11M . 122.4(2)
C1M C2M C3M . 120.6(2)
C4M C3M C2M . 119.8(2)
C3M C4M C12M . 121.8(2)
C6M C5M C13M . 121.7(2)
C5M C6M C7M . 119.9(2)
C8M C7M C6M . 120.6(3)
C7M C8M C14M . 122.3(2)
C11M C9M C14M . 120.47(19)
C11M C9M C15M . 120.1(2)
C14M C9M C15M . 119.45(19)
C12M C10M C13M . 122.05(18)
C9M C11M C1M . 123.8(2)
C9M C11M C12M . 120.1(2)
C1M C11M C12M . 116.1(2)
C10M C12M C4M . 122.0(2)
C10M C12M C11M . 118.8(2)
C4M C12M C11M . 119.2(2)
C10M C13M C5M . 121.84(19)
C10M C13M C14M . 119.58(19)
C5M C13M C14M . 118.6(2)
C9M C14M C8M . 123.96(19)
C9M C14M C13M . 118.99(19)
C8M C14M C13M . 117.0(2)
C2D C1D C11D . 119(2)
C3D C2D C1D . 118(2)
C2D C3D C4D . 124(2)
C3D C4D C12D . 118(2)
C6D C5D C13D . 121(2)
C7D C6D C5D . 118(2)
C8D C7D C6D . 121(2)
C7D C8D C14D . 123(2)
C14D C9D C11D . 107.5(18)
C14D C9D C15D . 124(2)
C11D C9D C15D . 99.6(17)
C14D C9D C10D 3_765 109.4(18)
C11D C9D C10D 3_765 113.3(18)
C15D C9D C10D 3_765 102.6(18)
C12D C10D C13D . 111.3(18)
C12D C10D C9D 3_765 114(2)
C13D C10D C9D 3_765 108.8(19)
C12D C11D C1D . 122.2(18)
C12D C11D C9D . 117.5(17)
C1D C11D C9D . 120.3(19)
C11D C12D C4D . 119.0(18)
C11D C12D C10D . 116.2(18)
C4D C12D C10D . 125(2)
C5D C13D C14D . 122.1(18)
C5D C13D C10D . 121.4(19)
C14D C13D C10D . 116.5(17)
C8D C14D C13D . 114.9(19)
C8D C14D C9D . 128(2)
C13D C14D C9D . 115.9(17)

loop_
_geom_bond_atom_site_label_1
_geom_bond_atom_site_label_2
_geom_bond_site_symmetry_2
_geom_bond_distance
C1M C2M . 1.351(3)
C1M C11M . 1.430(3)
C2M C3M . 1.402(4)
C3M C4M . 1.345(4)
C4M C12M . 1.417(3)
C5M C6M . 1.349(4)
C5M C13M . 1.418(3)
C6M C7M . 1.402(4)
C7M C8M . 1.345(4)
C8M C14M . 1.418(3)
C9M C11M . 1.393(3)
C9M C14M . 1.407(3)
C9M C15M . 1.513(3)
C10M C12M . 1.381(3)
C10M C13M . 1.385(3)
C11M C12M . 1.438(3)
C13M C14M . 1.436(3)
C1D C2D . 1.387(18)
C1D C11D . 1.397(17)
C2D C3D . 1.380(19)
C3D C4D . 1.392(18)
C4D C12D . 1.395(18)
C5D C6D . 1.384(19)
C5D C13D . 1.384(17)
C6D C7D . 1.382(19)
C7D C8D . 1.379(19)
C8D C14D . 1.380(18)
C9D C14D . 1.496(16)
C9D C11D . 1.531(17)
C9D C15D . 1.551(18)
C9D C10D 3_765 1.623(17)
C10D C12D . 1.500(17)
C10D C13D . 1.516(17)
C10D C9D 3_765 1.623(17)
C11D C12D . 1.383(17)
C13D C14D . 1.418(17)
